data_7201128
loop_
_publ_author_name
'Li, Zhao-Yang'
'Wang, Ning'
'Dai, Jing-Wei'
'Yue, Shan-Tang'
'Liu, Ying-Liang'

_publ_section_title
;
 A series of novel 2D heterometallic 3d--4f heptanuclear complexes
 based on the linkages of Ln2(ina)6 chains and [Cu(CN)] chains
;
_journal_issue 9
_journal_name_full CrystEngComm
_journal_page_first 2003
_journal_paper_doi 10.1039/b905398k
_journal_volume 11
_journal_year 2009
_chemical_formula_moiety 'C83 H64 Cu10 N23 O32 Tb4'
_chemical_formula_sum 'C83 H64 Cu10 N23 O32 Tb4'
_chemical_formula_weight 3166.80
_chemical_name_systematic
;
?
;
_space_group_IT_number 15
_symmetry_cell_setting monoclinic
_symmetry_space_group_name_Hall '-C 2yc'
_symmetry_space_group_name_H-M 'C 1 2/c 1'
_atom_sites_solution_hydrogens geom
_atom_sites_solution_primary direct
_atom_sites_solution_secondary difmap
_audit_creation_method SHELXL-97
_cell_angle_alpha 90.00
_cell_angle_beta 120.9940(10)
_cell_angle_gamma 90.00
_cell_formula_units_Z 4
_cell_length_a 38.977(3)
_cell_length_b 9.5906(6)
_cell_length_c 30.516(2)
_cell_measurement_reflns_used 6102
_cell_measurement_temperature 293(2)
_cell_measurement_theta_max 27.67
_cell_measurement_theta_min 2.42
_cell_volume 9778.6(12)
_computing_cell_refinement 'SAINT (Bruker, 2004)'
_computing_data_collection 'APEX-II (Bruker, 2004)'
_computing_data_reduction 'Apex2 (Bruker, 2004)'
_computing_molecular_graphics 'SHELXTL-XP (Bruker, 2004)'
_computing_publication_material SHELXL-97
_computing_structure_refinement 'SHELXL-97 (Sheldrick, 1997)'
_computing_structure_solution 'SHELXS-97 (Sheldrick, 1990)'
_diffrn_ambient_temperature 293(2)
_diffrn_measured_fraction_theta_full 0.991
_diffrn_measured_fraction_theta_max 0.991
_diffrn_measurement_device_type 'Bruker APEX-II area-detector diffractometer'
_diffrn_measurement_method '\f and \w scan'
_diffrn_radiation_monochromator graphite
_diffrn_radiation_source 'fine-focus sealed tube'
_diffrn_radiation_type MoK\a
_diffrn_radiation_wavelength 0.71073
_diffrn_reflns_av_R_equivalents 0.0274
_diffrn_reflns_av_sigmaI/netI 0.0382
_diffrn_reflns_limit_h_max 46
_diffrn_reflns_limit_h_min -16
_diffrn_reflns_limit_k_max 11
_diffrn_reflns_limit_k_min -10
_diffrn_reflns_limit_l_max 33
_diffrn_reflns_limit_l_min -36
_diffrn_reflns_number 19185
_diffrn_reflns_theta_full 25.00
_diffrn_reflns_theta_max 25.00
_diffrn_reflns_theta_min 2.21
_exptl_absorpt_coefficient_mu 5.068
_exptl_absorpt_correction_T_max 0.1464
_exptl_absorpt_correction_T_min 0.0675
_exptl_absorpt_correction_type multi-scan
_exptl_absorpt_process_details SADABS
_exptl_crystal_colour yellow
_exptl_crystal_density_diffrn 2.151
_exptl_crystal_density_method 'not measured'
_exptl_crystal_description block
_exptl_crystal_F_000 6116.0
_exptl_crystal_size_max 0.30
_exptl_crystal_size_mid 0.20
_exptl_crystal_size_min 0.16
_refine_diff_density_max 1.321
_refine_diff_density_min -1.145
_refine_diff_density_rms 0.123
_refine_ls_extinction_method none
_refine_ls_goodness_of_fit_ref 1.069
_refine_ls_hydrogen_treatment constr
_refine_ls_matrix_type full
_refine_ls_number_parameters 685
_refine_ls_number_reflns 8533
_refine_ls_number_restraints 192
_refine_ls_restrained_S_all 1.084
_refine_ls_R_factor_all 0.0458
_refine_ls_R_factor_gt 0.0343
_refine_ls_shift/su_max 0.003
_refine_ls_shift/su_mean 0.000
_refine_ls_structure_factor_coef Fsqd
_refine_ls_weighting_details 'calc w=1/[\s^2^(Fo^2^)+(0.0302P)^2^+46.4712P] where P=(Fo^2^+2Fc^2^)/3'
_refine_ls_weighting_scheme calc
_refine_ls_wR_factor_gt 0.0756
_refine_ls_wR_factor_ref 0.0808
_reflns_number_gt 6969
_reflns_number_total 8533
_reflns_threshold_expression >2sigma(I)
_cod_data_source_file b905398k.txt
_cod_data_source_block 3
_cod_original_cell_volume 9778.5(11)
_cod_original_sg_symbol_H-M 'C 2/c '
_cod_database_code 7201128

loop_
_symmetry_equiv_pos_as_xyz
'x, y, z'
'-x, y, -z+1/2'
'x+1/2, y+1/2, z'
'-x+1/2, y+1/2, -z+1/2'
'-x, -y, -z'
'x, -y, z-1/2'
'-x+1/2, -y+1/2, -z'
'x+1/2, -y+1/2, z-1/2'

loop_
_atom_site_label
_atom_site_type_symbol
_atom_site_fract_x
_atom_site_fract_y
_atom_site_fract_z
_atom_site_U_iso_or_equiv
_atom_site_adp_type
_atom_site_occupancy
_atom_site_symmetry_multiplicity
_atom_site_calc_flag
_atom_site_refinement_flags
_atom_site_disorder_assembly
_atom_site_disorder_group
C1 C 0.40025(17) 1.5336(7) 1.3701(2) 0.0322(14) Uani 1 1 d . . .
C2 C 0.40972(17) 1.0338(7) 1.3790(2) 0.0325(14) Uani 1 1 d . . .
C3 C 0.33339(16) 0.6205(6) 1.2416(2) 0.0320(9) Uani 1 1 d U . .
H4 H 0.3463 0.5363 1.2554 0.038 Uiso 1 1 calc R . .
C4 C 0.30209(16) 0.6226(6) 1.1912(2) 0.0308(8) Uani 1 1 d U . .
H3 H 0.2939 0.5409 1.1721 0.037 Uiso 1 1 calc R . .
C5 C 0.28322(17) 0.7479(6) 1.1697(2) 0.0287(7) Uani 1 1 d U . .
C6 C 0.29673(17) 0.8649(6) 1.2000(2) 0.0326(8) Uani 1 1 d U . .
H6 H 0.2850 0.9512 1.1869 0.039 Uiso 1 1 calc R . .
C7 C 0.32791(17) 0.8532(6) 1.2501(2) 0.0347(10) Uani 1 1 d U . .
H5 H 0.3368 0.9335 1.2699 0.042 Uiso 1 1 calc R . .
C8 C 0.24844(16) 0.7535(6) 1.1151(2) 0.0265(8) Uani 1 1 d U . .
C9 C 0.22490(17) 0.2367(6) 1.1408(2) 0.0327(9) Uani 1 1 d U . .
C10 C 0.24993(17) 0.2018(7) 1.1972(2) 0.0346(8) Uani 1 1 d U . .
C11 C 0.23801(18) 0.1046(7) 1.2187(2) 0.0371(8) Uani 1 1 d U . .
H10 H 0.2139 0.0579 1.1989 0.044 Uiso 1 1 calc R . .
C12 C 0.26184(18) 0.0751(7) 1.2701(2) 0.0387(10) Uani 1 1 d U . .
H9 H 0.2527 0.0105 1.2845 0.046 Uiso 1 1 calc R . .
C13 C 0.30905(19) 0.2266(7) 1.2785(2) 0.0398(10) Uani 1 1 d U . .
H8 H 0.3338 0.2689 1.2988 0.048 Uiso 1 1 calc R . .
C14 C 0.28654(18) 0.2628(6) 1.2276(2) 0.0375(8) Uani 1 1 d U . .
H11 H 0.2961 0.3281 1.2140 0.045 Uiso 1 1 calc R . .
C15 C 0.11373(18) 0.2255(7) 1.0297(3) 0.0393(10) Uani 1 1 d U . .
C16 C 0.06886(18) 0.2396(7) 1.0045(3) 0.0432(8) Uani 1 1 d U . .
C17 C 0.04480(18) 0.1259(7) 0.9919(3) 0.0461(9) Uani 1 1 d U . .
H16 H 0.0560 0.0378 1.0029 0.055 Uiso 1 1 calc R . .
C18 C 0.00378(18) 0.1412(7) 0.9627(3) 0.0474(11) Uani 1 1 d U . .
H19 H -0.0118 0.0610 0.9544 0.057 Uiso 1 1 calc R . .
C19 C 0.00862(19) 0.3722(8) 0.9632(3) 0.0527(11) Uani 1 1 d U . .
H18 H -0.0034 0.4597 0.9553 0.063 Uiso 1 1 calc R . .
C20 C 0.05033(19) 0.3664(7) 0.9927(3) 0.0494(10) Uani 1 1 d U . .
H17 H 0.0653 0.4480 1.0041 0.059 Uiso 1 1 calc R . .
C21 C 0.13804(18) 0.2470(6) 0.9440(2) 0.0326(9) Uani 1 1 d U . .
C22 C 0.10117(18) 0.2710(6) 0.8917(2) 0.0358(8) Uani 1 1 d U . .
C23 C 0.08068(17) 0.1612(7) 0.8599(2) 0.0389(9) Uani 1 1 d U . .
H22 H 0.0897 0.0705 0.8701 0.047 Uiso 1 1 calc R . .
C24 C 0.04721(18) 0.1846(7) 0.8135(2) 0.0411(10) Uani 1 1 d U . .
H23 H 0.0338 0.1091 0.7925 0.049 Uiso 1 1 calc R . .
C25 C 0.08687(18) 0.4039(7) 0.8747(2) 0.0392(9) Uani 1 1 d U . .
H25 H 0.1002 0.4810 0.8948 0.047 Uiso 1 1 calc R . .
C26 C 0.05226(18) 0.4210(7) 0.8271(2) 0.0420(10) Uani 1 1 d U . .
H24 H 0.0424 0.5104 0.8159 0.050 Uiso 1 1 calc R . .
C27 C 0.00926(19) 0.6844(7) 0.8871(3) 0.0542(12) Uani 1 1 d U . .
H29 H -0.0093 0.6122 0.8738 0.065 Uiso 1 1 calc R . .
C28 C 0.04876(18) 0.6541(7) 0.9230(3) 0.0508(10) Uani 1 1 d U . .
H28 H 0.0565 0.5628 0.9338 0.061 Uiso 1 1 calc R . .
C29 C 0.07658(18) 0.7611(7) 0.9425(3) 0.0450(9) Uani 1 1 d U . .
C30 C 0.11983(18) 0.7286(7) 0.9792(3) 0.0402(10) Uani 1 1 d U . .
C31 C 0.06385(18) 0.8888(7) 0.9227(2) 0.0487(10) Uani 1 1 d U . .
H31 H 0.0818 0.9627 0.9330 0.058 Uiso 1 1 calc R . .
C32 C 0.02447(18) 0.9093(7) 0.8875(3) 0.0508(12) Uani 1 1 d U . .
H30 H 0.0167 0.9985 0.8740 0.061 Uiso 1 1 calc R . .
C33 C -0.1566(2) 0.7836(8) 0.6111(3) 0.056(2) Uani 1 1 d U . .
C34 C -0.07150(17) 0.5320(7) 0.7748(2) 0.0317(14) Uani 1 1 d U . .
C35 C -0.14296(17) 0.1814(6) 0.6768(2) 0.0336(9) Uani 1 1 d U . .
H35 H -0.1273 0.1052 0.6949 0.040 Uiso 1 1 calc R . .
C36 C -0.17854(16) 0.1566(6) 0.6320(2) 0.0326(8) Uani 1 1 d U . .
H36 H -0.1863 0.0662 0.6199 0.039 Uiso 1 1 calc R . .
C37 C -0.20263(17) 0.2694(6) 0.6053(2) 0.0316(7) Uani 1 1 d U . .
C38 C -0.18822(16) 0.4022(6) 0.6232(2) 0.0341(8) Uani 1 1 d U . .
H37 H -0.2028 0.4805 0.6054 0.041 Uiso 1 1 calc R . .
C39 C -0.15173(16) 0.4160(7) 0.6680(2) 0.0356(10) Uani 1 1 d U . .
H34 H -0.1421 0.5055 0.6794 0.043 Uiso 1 1 calc R . .
C40 C -0.24466(17) 0.2465(6) 0.5617(2) 0.0304(9) Uani 1 1 d U . .
C41 C -0.06303(18) 1.1558(6) 0.7880(2) 0.0329(15) Uani 1 1 d . . .
C42 C -0.01702(17) 0.8102(7) 0.7389(3) 0.0541(18) Uani 0.50 1 d P . .
Cu1 Cu 0.39116(2) 0.72326(8) 1.35020(3) 0.0368(2) Uani 1 1 d . . .
Cu2 Cu 0.42302(2) 1.22431(8) 1.39201(3) 0.0411(2) Uani 1 1 d . . .
Cu3 Cu -0.07286(3) 0.79210(11) 0.70472(4) 0.0641(3) Uani 1 1 d . . .
Cu4 Cu -0.07724(2) 0.33956(8) 0.76813(3) 0.0423(2) Uani 1 1 d . . .
Cu5 Cu -0.05667(2) 0.83926(8) 0.80132(3) 0.0390(2) Uani 1 1 d . . .
Tb1 Tb 0.186238(7) 0.47171(3) 1.046261(9) 0.02145(8) Uani 1 1 d . . .
Tb2 Tb 0.184506(7) 0.00739(3) 1.038351(9) 0.02387(8) Uani 1 1 d . . .
N1 N 0.40613(15) 1.4164(7) 1.3795(2) 0.0461(14) Uani 1 1 d . . .
N2 N 0.40306(16) 0.9163(7) 1.3706(2) 0.0469(15) Uani 1 1 d . . .
N3 N 0.34579(14) 0.7336(5) 1.27122(18) 0.0318(12) Uani 1 1 d . . .
N4 N 0.29682(16) 0.1338(6) 1.29975(19) 0.0441(14) Uani 1 1 d . . .
N5 N -0.01488(15) 0.2615(6) 0.9459(2) 0.0504(16) Uani 1 1 d . . .
N6 N 0.03306(15) 0.3130(6) 0.79748(19) 0.0429(14) Uani 1 1 d . . .
N7 N -0.06984(17) 0.6504(7) 0.7786(2) 0.0595(17) Uani 1 1 d . . .
N8 N -0.12961(14) 0.3085(5) 0.69559(19) 0.0363(13) Uani 1 1 d . . .
N9 N -0.06126(16) 1.0384(7) 0.7917(2) 0.0542(17) Uani 1 1 d . . .
N10 N -0.1254(2) 0.7876(9) 0.6468(3) 0.089(2) Uani 1 1 d . . .
N11 N -0.00295(15) 0.8148(6) 0.8713(2) 0.0469(15) Uani 1 1 d . . .
N13 N -0.01702(17) 0.8102(7) 0.7389(3) 0.0541(18) Uani 0.50 1 d P . .
O1 O 0.23140(12) 0.6416(4) 1.09554(14) 0.0387(11) Uani 1 1 d . . .
O2 O 0.23918(11) 0.8697(4) 1.09433(14) 0.0349(10) Uani 1 1 d . . .
O3 O 0.22356(12) 0.3606(4) 1.12820(15) 0.0390(11) Uani 1 1 d . . .
O4 O 0.20757(14) 0.1384(5) 1.11156(16) 0.0509(13) Uani 1 1 d . . .
O5 O 0.12628(11) 0.1040(4) 1.03267(16) 0.0400(11) Uani 1 1 d . . .
O6 O 0.13414(11) 0.3339(4) 1.04289(15) 0.0367(10) Uani 1 1 d . . .
O7 O 0.12828(11) 0.6049(4) 0.99360(15) 0.0356(10) Uani 1 1 d . . .
O8 O 0.14453(11) 0.8245(4) 0.99232(16) 0.0386(11) Uani 1 1 d . . .
O9 O 0.14629(12) 0.1243(5) 0.95799(15) 0.0434(12) Uani 1 1 d . . .
O10 O 0.15635(11) 0.3531(5) 0.96848(15) 0.0409(11) Uani 1 1 d . . .
O11 O -0.26554(12) 0.3526(5) 0.54201(16) 0.0473(12) Uani 1 1 d . . .
O12 O -0.25620(11) 0.1237(4) 0.55042(15) 0.0383(11) Uani 1 1 d . . .
O1W O 0.20862(11) -0.0877(5) 0.98313(15) 0.0413(11) Uani 1 1 d . . .
H1W H 0.1939 -0.1250 0.9584 0.062 Uiso 1 1 d R . .
H2W H 0.2302 -0.0383 0.9880 0.062 Uiso 1 1 d R . .
O2W O 0.16619(14) -0.1205(5) 1.09529(17) 0.0488(12) Uani 1 1 d . . .
H4W H 0.1610 -0.2147 1.0917 0.073 Uiso 1 1 d R . .
H3W H 0.1401 -0.0862 1.0794 0.073 Uiso 1 1 d R . .
O3W O 0.20251(12) 0.6021(4) 0.98908(15) 0.0390(10) Uani 1 1 d . . .
H6W H 0.2112 0.7053 0.9985 0.059 Uiso 1 1 d R . .
H5W H 0.1910 0.6428 0.9597 0.059 Uiso 1 1 d R . .
O4W O 0.16199(11) 0.5806(4) 1.09867(14) 0.0355(10) Uani 1 1 d . . .
H8W H 0.1737 0.6023 1.1312 0.053 Uiso 1 1 d R . .
H7W H 0.1455 0.5231 1.0973 0.053 Uiso 1 1 d R . .

loop_
_atom_site_aniso_label
_atom_site_aniso_U_11
_atom_site_aniso_U_22
_atom_site_aniso_U_33
_atom_site_aniso_U_23
_atom_site_aniso_U_13
_atom_site_aniso_U_12
C1 0.029(3) 0.028(4) 0.030(3) 0.004(3) 0.008(3) 0.002(3)
C2 0.025(3) 0.027(4) 0.036(3) -0.007(3) 0.009(3) -0.003(3)
C3 0.0317(17) 0.0230(17) 0.0300(17) 0.0001(15) 0.0077(14) 0.0015(15)
C4 0.0307(15) 0.0224(15) 0.0292(15) -0.0009(13) 0.0083(13) 0.0010(13)
C5 0.0292(14) 0.0217(14) 0.0281(14) -0.0009(12) 0.0097(12) 0.0003(12)
C6 0.0327(15) 0.0220(15) 0.0300(15) -0.0014(13) 0.0067(13) 0.0010(13)
C7 0.0344(17) 0.0225(17) 0.0309(17) -0.0018(15) 0.0052(14) 0.0007(15)
C8 0.0270(16) 0.0214(16) 0.0272(16) -0.0008(14) 0.0113(14) -0.0001(14)
C9 0.0313(16) 0.0356(18) 0.0258(16) 0.0050(15) 0.0109(14) -0.0013(15)
C10 0.0327(14) 0.0365(16) 0.0273(15) 0.0062(13) 0.0102(12) -0.0021(13)
C11 0.0341(15) 0.0382(17) 0.0302(15) 0.0075(14) 0.0102(13) -0.0026(14)
C12 0.0355(17) 0.0397(19) 0.0319(17) 0.0083(16) 0.0108(15) -0.0024(15)
C13 0.0356(17) 0.0387(19) 0.0296(17) 0.0063(16) 0.0056(15) -0.0034(16)
C14 0.0344(15) 0.0377(17) 0.0285(15) 0.0068(14) 0.0077(13) -0.0034(14)
C15 0.0287(17) 0.0345(19) 0.051(2) 0.0068(17) 0.0175(16) -0.0023(15)
C16 0.0303(15) 0.0356(17) 0.0541(18) 0.0068(15) 0.0149(14) -0.0023(13)
C17 0.0313(16) 0.0364(18) 0.0568(19) 0.0079(16) 0.0128(15) -0.0031(14)
C18 0.0317(17) 0.037(2) 0.058(2) 0.0087(18) 0.0120(17) -0.0039(16)
C19 0.0354(18) 0.039(2) 0.061(2) 0.0057(18) 0.0087(17) -0.0006(17)
C20 0.0337(16) 0.0374(18) 0.059(2) 0.0057(16) 0.0108(15) -0.0013(15)
C21 0.0323(17) 0.0348(18) 0.0232(16) 0.0004(15) 0.0088(14) -0.0006(15)
C22 0.0345(15) 0.0354(16) 0.0250(14) 0.0005(13) 0.0064(12) -0.0006(13)
C23 0.0366(16) 0.0364(17) 0.0264(15) 0.0005(14) 0.0039(13) -0.0012(14)
C24 0.0377(18) 0.0377(19) 0.0274(17) -0.0002(16) 0.0021(15) -0.0018(16)
C25 0.0366(16) 0.0358(17) 0.0277(16) 0.0001(14) 0.0042(14) 0.0005(14)
C26 0.0381(18) 0.0366(19) 0.0299(17) 0.0002(16) 0.0023(15) 0.0017(16)
C27 0.0352(18) 0.0380(19) 0.054(2) 0.0132(17) -0.0025(17) -0.0058(16)
C28 0.0335(16) 0.0359(18) 0.0511(19) 0.0124(16) -0.0009(15) -0.0050(14)
C29 0.0305(15) 0.0330(17) 0.0466(18) 0.0104(14) 0.0022(14) -0.0041(13)
C30 0.0279(17) 0.0310(19) 0.0432(19) 0.0088(16) 0.0051(15) -0.0036(15)
C31 0.0331(16) 0.0337(18) 0.0486(19) 0.0108(15) -0.0009(15) -0.0042(15)
C32 0.0346(18) 0.0342(19) 0.050(2) 0.0108(17) -0.0024(16) -0.0034(16)
C33 0.055(2) 0.057(2) 0.055(2) 0.0020(10) 0.0273(13) -0.0003(10)
C34 0.0319(16) 0.0287(16) 0.0319(16) 0.0002(10) 0.0146(11) -0.0006(10)
C35 0.0285(16) 0.0272(17) 0.0363(17) -0.0004(15) 0.0103(15) 0.0010(15)
C36 0.0277(15) 0.0274(16) 0.0360(16) -0.0007(14) 0.0115(13) 0.0007(13)
C37 0.0265(14) 0.0281(15) 0.0354(15) -0.0010(13) 0.0124(12) 0.0009(12)
C38 0.0276(15) 0.0282(16) 0.0374(16) -0.0010(14) 0.0102(13) 0.0014(13)
C39 0.0283(16) 0.0283(17) 0.0385(18) -0.0014(15) 0.0088(15) 0.0013(15)
C40 0.0255(16) 0.0289(17) 0.0344(17) -0.0008(15) 0.0136(14) 0.0009(14)
C41 0.041(4) 0.010(3) 0.035(3) 0.008(3) 0.011(3) 0.003(3)
C42 0.042(3) 0.071(5) 0.051(4) 0.001(4) 0.026(3) -0.001(3)
Cu1 0.0352(4) 0.0328(4) 0.0314(4) 0.0003(3) 0.0093(3) 0.0002(3)
Cu2 0.0291(4) 0.0331(5) 0.0508(5) -0.0032(4) 0.0132(4) -0.0008(3)
Cu3 0.0412(5) 0.0620(7) 0.0673(7) -0.0032(5) 0.0123(5) 0.0043(5)
Cu4 0.0398(4) 0.0275(4) 0.0445(5) 0.0001(4) 0.0110(4) -0.0009(4)
Cu5 0.0299(4) 0.0273(4) 0.0431(5) 0.0024(4) 0.0069(3) 0.0011(3)
Tb1 0.01766(13) 0.01764(14) 0.01820(13) 0.00025(11) 0.00148(10) -0.00022(10)
Tb2 0.01982(14) 0.01796(15) 0.02087(14) 0.00134(11) 0.00123(11) -0.00145(11)
N1 0.034(3) 0.053(4) 0.042(3) -0.003(3) 0.013(3) -0.003(3)
N2 0.041(3) 0.059(4) 0.035(3) -0.001(3) 0.015(3) 0.001(3)
N3 0.028(3) 0.030(3) 0.025(3) 0.001(2) 0.005(2) -0.001(2)
N4 0.051(3) 0.049(4) 0.025(3) 0.015(3) 0.014(3) 0.013(3)
N5 0.026(3) 0.033(3) 0.067(4) 0.005(3) 0.007(3) -0.004(2)
N6 0.033(3) 0.051(4) 0.027(3) 0.004(3) 0.004(2) -0.002(3)
N7 0.041(3) 0.072(5) 0.061(4) 0.003(4) 0.023(3) -0.003(3)
N8 0.030(3) 0.025(3) 0.041(3) 0.000(2) 0.009(2) 0.002(2)
N9 0.035(3) 0.068(5) 0.042(3) 0.003(3) 0.007(3) 0.000(3)
N10 0.087(6) 0.100(6) 0.092(6) 0.022(5) 0.056(5) 0.004(5)
N11 0.027(3) 0.031(3) 0.057(4) 0.017(3) 0.003(3) 0.004(2)
N13 0.042(3) 0.071(5) 0.051(4) 0.001(4) 0.026(3) -0.001(3)
O1 0.037(2) 0.032(2) 0.026(2) -0.0004(19) 0.0012(18) -0.0102(19)
O2 0.028(2) 0.026(2) 0.031(2) 0.0087(18) 0.0011(18) 0.0019(18)
O3 0.038(2) 0.033(3) 0.030(2) 0.0144(19) 0.0057(19) 0.0013(19)
O4 0.056(3) 0.040(3) 0.030(2) -0.013(2) 0.003(2) 0.004(2)
O5 0.026(2) 0.034(3) 0.048(3) -0.007(2) 0.011(2) 0.0009(19)
O6 0.027(2) 0.033(2) 0.041(2) 0.004(2) 0.0103(19) -0.0062(19)
O7 0.025(2) 0.028(2) 0.036(2) 0.0067(19) 0.0024(18) 0.0010(18)
O8 0.027(2) 0.028(2) 0.040(2) -0.004(2) 0.0025(19) -0.0084(18)
O9 0.036(2) 0.039(3) 0.032(2) 0.017(2) 0.0006(19) 0.001(2)
O10 0.031(2) 0.051(3) 0.026(2) -0.013(2) 0.0039(18) 0.000(2)
O11 0.035(2) 0.047(3) 0.038(3) -0.003(2) 0.003(2) 0.018(2)
O12 0.027(2) 0.034(3) 0.040(2) -0.001(2) 0.0073(19) -0.0096(19)
O1W 0.030(2) 0.050(3) 0.038(2) -0.009(2) 0.0138(19) -0.006(2)
O2W 0.059(3) 0.036(3) 0.063(3) 0.013(2) 0.041(3) 0.005(2)
O3W 0.047(3) 0.031(2) 0.036(2) 0.011(2) 0.020(2) 0.001(2)
O4W 0.040(2) 0.040(3) 0.024(2) -0.0063(19) 0.0143(18) -0.006(2)

loop_
_atom_type_symbol
_atom_type_description
_atom_type_scat_dispersion_real
_atom_type_scat_dispersion_imag
_atom_type_scat_source
C C 0.0033 0.0016 'International Tables Vol C Tables 4.2.6.8 and 6.1.1.4'
H H 0.0000 0.0000 'International Tables Vol C Tables 4.2.6.8 and 6.1.1.4'
N N 0.0061 0.0033 'International Tables Vol C Tables 4.2.6.8 and 6.1.1.4'
O O 0.0106 0.0060 'International Tables Vol C Tables 4.2.6.8 and 6.1.1.4'
Cu Cu 0.3201 1.2651 'International Tables Vol C Tables 4.2.6.8 and 6.1.1.4'
Tb Tb -0.1723 4.1537 'International Tables Vol C Tables 4.2.6.8 and 6.1.1.4'

loop_
_geom_angle_atom_site_label_1
_geom_angle_atom_site_label_2
_geom_angle_atom_site_label_3
_geom_angle
_geom_angle_site_symmetry_1
_geom_angle_site_symmetry_3
_geom_angle_publ_flag
N1 C1 Cu1 175.5(6) . 1_565 ?
N2 C2 Cu2 176.7(6) . . ?
N3 C3 C4 123.0(5) . . ?
N3 C3 H4 118.5 . . ?
C4 C3 H4 118.5 . . ?
C3 C4 C5 119.2(5) . . ?
C3 C4 H3 120.4 . . ?
C5 C4 H3 120.4 . . ?
C6 C5 C4 117.6(5) . . ?
C6 C5 C8 121.8(5) . . ?
C4 C5 C8 120.6(5) . . ?
C7 C6 C5 119.5(5) . . ?
C7 C6 H6 120.3 . . ?
C5 C6 H6 120.3 . . ?
N3 C7 C6 123.4(6) . . ?
N3 C7 H5 118.3 . . ?
C6 C7 H5 118.3 . . ?
O1 C8 O2 126.0(5) . . ?
O1 C8 C5 116.9(5) . . ?
O2 C8 C5 117.0(5) . . ?
O4 C9 O3 125.9(6) . . ?
O4 C9 C10 116.5(5) . . ?
O3 C9 C10 117.6(5) . . ?
C11 C10 C14 117.7(6) . . ?
C11 C10 C9 121.4(5) . . ?
C14 C10 C9 120.8(6) . . ?
C12 C11 C10 119.6(6) . . ?
C12 C11 H10 120.2 . . ?
C10 C11 H10 120.2 . . ?
N4 C12 C11 123.1(6) . . ?
N4 C12 H9 118.4 . . ?
C11 C12 H9 118.4 . . ?
N4 C13 C14 122.7(6) . . ?
N4 C13 H8 118.7 . . ?
C14 C13 H8 118.7 . . ?
C13 C14 C10 119.4(6) . . ?
C13 C14 H11 120.3 . . ?
C10 C14 H11 120.3 . . ?
O6 C15 O5 126.5(6) . . ?
O6 C15 C16 118.0(6) . . ?
O5 C15 C16 115.3(6) . . ?
C17 C16 C20 116.5(6) . . ?
C17 C16 C15 121.4(6) . . ?
C20 C16 C15 122.0(6) . . ?
C16 C17 C18 119.9(6) . . ?
C16 C17 H16 120.0 . . ?
C18 C17 H16 120.0 . . ?
N5 C18 C17 124.6(6) . . ?
N5 C18 H19 117.7 . . ?
C17 C18 H19 117.7 . . ?
N5 C19 C20 124.2(7) . . ?
N5 C19 H18 117.9 . . ?
C20 C19 H18 117.9 . . ?
C16 C20 C19 119.2(6) . . ?
C16 C20 H17 120.4 . . ?
C19 C20 H17 120.4 . . ?
O9 C21 O10 127.0(5) . . ?
O9 C21 C22 116.4(5) . . ?
O10 C21 C22 116.6(5) . . ?
C23 C22 C25 117.8(5) . . ?
C23 C22 C21 121.2(6) . . ?
C25 C22 C21 121.0(5) . . ?
C24 C23 C22 120.3(6) . . ?
C24 C23 H22 119.9 . . ?
C22 C23 H22 119.9 . . ?
N6 C24 C23 121.9(6) . . ?
N6 C24 H23 119.1 . . ?
C23 C24 H23 119.1 . . ?
C22 C25 C26 119.1(6) . . ?
C22 C25 H25 120.4 . . ?
C26 C25 H25 120.4 . . ?
N6 C26 C25 121.6(6) . . ?
N6 C26 H24 119.2 . . ?
C25 C26 H24 119.2 . . ?
N11 C27 C28 121.7(6) . . ?
N11 C27 H29 119.1 . . ?
C28 C27 H29 119.1 . . ?
C27 C28 C29 119.4(6) . . ?
C27 C28 H28 120.3 . . ?
C29 C28 H28 120.3 . . ?
C31 C29 C28 117.1(6) . . ?
C31 C29 C30 122.6(6) . . ?
C28 C29 C30 119.8(6) . . ?
O7 C30 O8 124.8(6) . . ?
O7 C30 C29 116.9(5) . . ?
O8 C30 C29 118.3(5) . . ?
C29 C31 C32 119.5(6) . . ?
C29 C31 H31 120.3 . . ?
C32 C31 H31 120.3 . . ?
N11 C32 C31 125.2(6) . . ?
N11 C32 H30 117.4 . . ?
C31 C32 H30 117.4 . . ?
N7 C34 Cu4 176.6(6) . . ?
N8 C35 C36 123.8(6) . . ?
N8 C35 H35 118.1 . . ?
C36 C35 H35 118.1 . . ?
C35 C36 C37 118.6(6) . . ?
C35 C36 H36 120.7 . . ?
C37 C36 H36 120.7 . . ?
C38 C37 C36 118.0(5) . . ?
C38 C37 C40 121.3(5) . . ?
C36 C37 C40 120.4(5) . . ?
C37 C38 C39 118.7(6) . . ?
C37 C38 H37 120.7 . . ?
C39 C38 H37 120.7 . . ?
N8 C39 C38 123.7(6) . . ?
N8 C39 H34 118.2 . . ?
C38 C39 H34 118.2 . . ?
O12 C40 O11 125.9(5) . . ?
O12 C40 C37 117.2(5) . . ?
O11 C40 C37 116.8(5) . . ?
N9 C41 Cu4 166.5(6) . 1_565 ?
N13 C42 C42 0.0(8) 2_556 2_556 ?
N13 C42 Cu3 174.3(4) 2_556 . ?
C42 C42 Cu3 174.3(4) 2_556 . ?
C1 Cu1 N2 147.5(2) 1_545 . ?
C1 Cu1 N3 108.4(2) 1_545 . ?
N2 Cu1 N3 103.9(2) . . ?
C2 Cu2 N1 148.9(2) . . ?
C2 Cu2 N5 107.8(2) . 8_566 ?
N1 Cu2 N5 103.3(2) . 8_566 ?
C42 Cu3 N10 155.2(3) . . ?
C42 Cu3 Cu5 80.0(2) . . ?
N10 Cu3 Cu5 123.5(3) . . ?
C34 Cu4 C41 155.5(3) . 1_545 ?
C34 Cu4 N8 104.5(2) . . ?
C41 Cu4 N8 100.0(2) 1_545 . ?
N7 Cu5 N9 153.8(3) . . ?
N7 Cu5 N11 101.8(2) . . ?
N9 Cu5 N11 103.4(2) . . ?
N7 Cu5 Cu3 65.2(2) . . ?
N9 Cu5 Cu3 92.75(18) . . ?
N11 Cu5 Cu3 129.70(18) . . ?
O1 Tb1 O10 145.51(16) . . ?
O1 Tb1 O7 101.76(14) . . ?
O10 Tb1 O7 76.69(14) . . ?
O1 Tb1 O12 81.57(15) . 8_556 ?
O10 Tb1 O12 80.13(14) . 8_556 ?
O7 Tb1 O12 142.58(15) . 8_556 ?
O1 Tb1 O6 140.38(15) . . ?
O10 Tb1 O6 73.58(15) . . ?
O7 Tb1 O6 77.00(14) . . ?
O12 Tb1 O6 123.52(15) 8_556 . ?
O1 Tb1 O3 77.53(14) . . ?
O10 Tb1 O3 124.12(15) . . ?
O7 Tb1 O3 143.46(15) . . ?
O12 Tb1 O3 73.91(15) 8_556 . ?
O6 Tb1 O3 81.05(14) . . ?
O1 Tb1 O4W 72.32(15) . . ?
O10 Tb1 O4W 135.11(14) . . ?
O7 Tb1 O4W 70.20(14) . . ?
O12 Tb1 O4W 142.91(13) 8_556 . ?
O6 Tb1 O4W 70.13(14) . . ?
O3 Tb1 O4W 75.03(14) . . ?
O1 Tb1 O3W 73.49(14) . . ?
O10 Tb1 O3W 72.82(15) . . ?
O7 Tb1 O3W 75.52(14) . . ?
O12 Tb1 O3W 69.74(14) 8_556 . ?
O6 Tb1 O3W 140.46(14) . . ?
O3 Tb1 O3W 136.03(14) . . ?
O4W Tb1 O3W 124.35(14) . . ?
O8 Tb2 O4 144.74(17) 1_545 . ?
O8 Tb2 O11 139.76(17) 1_545 8_556 ?
O4 Tb2 O11 74.87(18) . 8_556 ?
O8 Tb2 O2 95.28(14) 1_545 1_545 ?
O4 Tb2 O2 81.12(15) . 1_545 ?
O11 Tb2 O2 82.24(14) 8_556 1_545 ?
O8 Tb2 O5 86.05(15) 1_545 . ?
O4 Tb2 O5 74.88(15) . . ?
O11 Tb2 O5 121.66(16) 8_556 . ?
O2 Tb2 O5 138.78(15) 1_545 . ?
O8 Tb2 O9 82.07(15) 1_545 . ?
O4 Tb2 O9 117.67(16) . . ?
O11 Tb2 O9 80.93(14) 8_556 . ?
O2 Tb2 O9 150.05(16) 1_545 . ?
O5 Tb2 O9 71.04(16) . . ?
O8 Tb2 O1W 71.22(15) 1_545 . ?
O4 Tb2 O1W 139.63(16) . . ?
O11 Tb2 O1W 69.15(16) 8_556 . ?
O2 Tb2 O1W 76.55(14) 1_545 . ?
O5 Tb2 O1W 140.75(14) . . ?
O9 Tb2 O1W 74.36(15) . . ?
O8 Tb2 O2W 72.76(16) 1_545 . ?
O4 Tb2 O2W 72.76(17) . . ?
O11 Tb2 O2W 141.23(15) 8_556 . ?
O2 Tb2 O2W 72.26(15) 1_545 . ?
O5 Tb2 O2W 68.87(15) . . ?
O9 Tb2 O2W 133.54(15) . . ?
O1W Tb2 O2W 129.11(15) . . ?
C1 N1 Cu2 169.9(6) . . ?
C2 N2 Cu1 174.5(6) . . ?
C7 N3 C3 117.3(5) . . ?
C7 N3 Cu1 120.8(4) . . ?
C3 N3 Cu1 121.9(4) . . ?
C12 N4 C13 117.3(5) . . ?
C19 N5 C18 114.7(6) . . ?
C19 N5 Cu2 122.6(4) . 8_465 ?
C18 N5 Cu2 122.6(4) . 8_465 ?
C26 N6 C24 119.3(5) . . ?
C34 N7 Cu5 166.1(6) . . ?
C39 N8 C35 117.0(5) . . ?
C39 N8 Cu4 120.9(4) . . ?
C35 N8 Cu4 122.0(4) . . ?
C41 N9 Cu5 177.3(6) . . ?
C33 N10 Cu3 178.2(8) . . ?
C32 N11 C27 116.6(5) . . ?
C32 N11 Cu5 120.5(4) . . ?
C27 N11 Cu5 117.1(4) . . ?
C8 O1 Tb1 165.2(4) . . ?
C8 O2 Tb2 142.9(4) . 1_565 ?
C9 O3 Tb1 130.9(4) . . ?
C9 O4 Tb2 156.0(5) . . ?
C15 O5 Tb2 133.9(4) . . ?
C15 O6 Tb1 150.1(4) . . ?
C30 O7 Tb1 137.7(4) . . ?
C30 O8 Tb2 159.8(5) . 1_565 ?
C21 O9 Tb2 135.6(4) . . ?
C21 O10 Tb1 147.2(4) . . ?
C40 O11 Tb2 145.0(4) . 8_455 ?
C40 O12 Tb1 125.4(4) . 8_455 ?
Tb2 O1W H1W 119.2 . . ?
Tb2 O1W H2W 109.8 . . ?
H1W O1W H2W 124.6 . . ?
Tb2 O2W H4W 121.3 . . ?
Tb2 O2W H3W 95.2 . . ?
H4W O2W H3W 99.9 . . ?
Tb1 O3W H6W 116.9 . . ?
Tb1 O3W H5W 140.9 . . ?
H6W O3W H5W 77.1 . . ?
Tb1 O4W H8W 133.2 . . ?
Tb1 O4W H7W 103.5 . . ?
H8W O4W H7W 98.6 . . ?

loop_
_geom_bond_atom_site_label_1
_geom_bond_atom_site_label_2
_geom_bond_distance
_geom_bond_site_symmetry_2
_geom_bond_publ_flag
C1 N1 1.153(8) . ?
C1 Cu1 1.892(6) 1_565 ?
C2 N2 1.155(8) . ?
C2 Cu2 1.885(6) . ?
C3 N3 1.333(7) . ?
C3 C4 1.387(7) . ?
C3 H4 0.9300 . ?
C4 C5 1.385(7) . ?
C4 H3 0.9300 . ?
C5 C6 1.375(8) . ?
C5 C8 1.513(8) . ?
C6 C7 1.383(8) . ?
C6 H6 0.9300 . ?
C7 N3 1.325(7) . ?
C7 H5 0.9300 . ?
C8 O1 1.241(6) . ?
C8 O2 1.240(6) . ?
C9 O4 1.234(7) . ?
C9 O3 1.242(7) . ?
C9 C10 1.515(8) . ?
C10 C11 1.352(8) . ?
C10 C14 1.369(8) . ?
C11 C12 1.381(8) . ?
C11 H10 0.9300 . ?
C12 N4 1.313(8) . ?
C12 H9 0.9300 . ?
C13 N4 1.326(8) . ?
C13 C14 1.379(8) . ?
C13 H8 0.9300 . ?
C14 H11 0.9300 . ?
C15 O6 1.244(7) . ?
C15 O5 1.249(7) . ?
C15 C16 1.511(8) . ?
C16 C17 1.359(8) . ?
C16 C20 1.364(9) . ?
C17 C18 1.380(8) . ?
C17 H16 0.9300 . ?
C18 N5 1.319(8) . ?
C18 H19 0.9300 . ?
C19 N5 1.322(8) . ?
C19 C20 1.396(8) . ?
C19 H18 0.9300 . ?
C20 H17 0.9300 . ?
C21 O9 1.237(7) . ?
C21 O10 1.247(7) . ?
C21 C22 1.517(8) . ?
C22 C23 1.375(8) . ?
C22 C25 1.381(8) . ?
C23 C24 1.361(8) . ?
C23 H22 0.9300 . ?
C24 N6 1.335(8) . ?
C24 H23 0.9300 . ?
C25 C26 1.392(8) . ?
C25 H25 0.9300 . ?
C26 N6 1.325(8) . ?
C26 H24 0.9300 . ?
C27 N11 1.337(8) . ?
C27 C28 1.384(8) . ?
C27 H29 0.9300 . ?
C28 C29 1.385(8) . ?
C28 H28 0.9300 . ?
C29 C31 1.343(8) . ?
C29 C30 1.499(8) . ?
C30 O7 1.249(7) . ?
C30 O8 1.239(7) . ?
C31 C32 1.360(8) . ?
C31 H31 0.9300 . ?
C32 N11 1.290(8) . ?
C32 H30 0.9300 . ?
C33 N10 1.142(10) . ?
C34 N7 1.140(8) . ?
C34 Cu4 1.858(7) . ?
C35 N8 1.333(7) . ?
C35 C36 1.376(8) . ?
C35 H35 0.9300 . ?
C36 C37 1.389(8) . ?
C36 H36 0.9300 . ?
C37 C38 1.386(8) . ?
C37 C40 1.503(8) . ?
C38 C39 1.381(8) . ?
C38 H37 0.9300 . ?
C39 N8 1.330(7) . ?
C39 H34 0.9300 . ?
C40 O12 1.245(7) . ?
C40 O11 1.247(7) . ?
C41 N9 1.130(8) . ?
C41 Cu4 1.853(6) 1_565 ?
C42 N13 1.137(11) 2_556 ?
C42 C42 1.137(11) 2_556 ?
C42 Cu3 1.876(6) . ?
Cu1 C1 1.892(6) 1_545 ?
Cu1 N2 1.932(7) . ?
Cu1 N3 2.134(5) . ?
Cu2 N1 1.927(6) . ?
Cu2 N5 2.117(5) 8_566 ?
Cu3 N10 1.894(9) . ?
Cu3 Cu5 2.7159(14) . ?
Cu4 C41 1.853(6) 1_545 ?
Cu4 N8 2.122(5) . ?
Cu5 N7 1.912(7) . ?
Cu5 N9 1.927(7) . ?
Cu5 N11 2.096(5) . ?
Tb1 O1 2.299(4) . ?
Tb1 O10 2.332(4) . ?
Tb1 O7 2.362(4) . ?
Tb1 O12 2.365(4) 8_556 ?
Tb1 O6 2.380(4) . ?
Tb1 O3 2.400(4) . ?
Tb1 O4W 2.469(4) . ?
Tb1 O3W 2.480(4) . ?
Tb2 O8 2.286(4) 1_545 ?
Tb2 O4 2.304(4) . ?
Tb2 O11 2.320(4) 8_556 ?
Tb2 O2 2.336(4) 1_545 ?
Tb2 O5 2.373(4) . ?
Tb2 O9 2.393(4) . ?
Tb2 O1W 2.487(4) . ?
Tb2 O2W 2.512(4) . ?
N5 Cu2 2.117(5) 8_465 ?
O2 Tb2 2.336(4) 1_565 ?
O8 Tb2 2.286(4) 1_565 ?
O11 Tb2 2.320(4) 8_455 ?
O12 Tb1 2.365(4) 8_455 ?
O1W H1W 0.7634 . ?
O1W H2W 0.9070 . ?
O2W H4W 0.9200 . ?
O2W H3W 0.9316 . ?
O3W H6W 1.0373 . ?
O3W H5W 0.8624 . ?
O4W H8W 0.8788 . ?
O4W H7W 0.8322 . ?

loop_
_geom_hbond_atom_site_label_D
_geom_hbond_atom_site_label_H
_geom_hbond_atom_site_label_A
_geom_hbond_distance_DH
_geom_hbond_distance_HA
_geom_hbond_distance_DA
_geom_hbond_angle_DHA
_geom_hbond_site_symmetry_A
O1W H1W O8 0.76 2.66 2.784(6) 91.6 1_545
O1W H1W O3W 0.76 2.74 2.997(6) 102.2 1_545
O1W H2W O12 0.91 2.46 3.249(6) 145.8 2_556
O1W H2W O3W 0.91 2.42 3.116(6) 133.6 7_557
O2W H4W O4W 0.92 1.97 2.876(6) 166.8 1_545
O2W H3W O5 0.93 2.20 2.765(6) 117.8 .
O2W H3W N1 0.93 2.67 3.301(7) 125.2 4_537
O3W H6W O1W 1.04 2.03 2.997(6) 154.0 1_565
O4W H8W N4 0.88 1.83 2.706(6) 172.8 4_557
O4W H7W O6 0.83 2.34 2.787(6) 113.9 .
